data_9011491
loop_
_publ_author_name
'Bente, K.'
'Edenharter, A.'

_publ_section_title
;
 Rontgenographische strukturanalyse von MnSb2S4 und strukturverfeinerung
 von berthierit, FeSb2S4
;
_journal_name_full 'Zeitschrift fur Kristallographie'
_journal_page_first 31
_journal_page_last 33
_journal_volume 185
_journal_year 1989
_chemical_formula_sum 'Mn S4 Sb2'
_chemical_name_mineral Clerite
_space_group_IT_number 62
_symmetry_space_group_name_Hall '-P 2c 2n'
_symmetry_space_group_name_H-M 'P n a m'
_cell_angle_alpha 90
_cell_angle_beta 90
_cell_angle_gamma 90
_cell_length_a 11.459
_cell_length_b 14.351
_cell_length_c 3.823
_cell_formula_units_Z 4
_cell_volume 628.685
_database_code_amcsd 0010988
_exptl_crystal_density_diffrn 4.508
_cod_original_formula_sum 'Mn Sb2 S4'
_cod_database_code 9011491

loop_
_space_group_symop_operation_xyz
x,y,z
x,y,1/2-z
-x,-y,1/2+z
1/2-x,1/2+y,1/2+z
1/2+x,1/2-y,1/2-z
1/2+x,1/2-y,z
1/2-x,1/2+y,-z
-x,-y,-z

loop_
_atom_site_aniso_label
_atom_site_aniso_U_11
_atom_site_aniso_U_22
_atom_site_aniso_U_33
_atom_site_aniso_U_12
_atom_site_aniso_U_13
_atom_site_aniso_U_23
Mn 0.01597 0.01461 0.01614 0.00083 0.00000 0.00000
Sb1 0.02062 0.01669 0.01725 0.00083 0.00000 0.00000
Sb2 0.01597 0.01669 0.01333 0.00017 0.00000 0.00000
S1 0.01397 0.01565 0.01829 0.00167 0.00000 0.00000
S2 0.01463 0.01878 0.01251 0.00167 0.00000 0.00000
S3 0.01397 0.01356 0.01207 0.00083 0.00000 0.00000
S4 0.00998 0.01356 0.01281 0.00083 0.00000 0.00000

loop_
_atom_site_label
_atom_site_fract_x
_atom_site_fract_y
_atom_site_fract_z
Mn 0.31600 0.33300 0.25000
Sb1 0.14390 0.05900 0.25000
Sb2 0.04110 0.38590 0.75000
S1 0.19000 0.26660 0.75000
S2 0.42170 0.17770 0.25000
S3 0.22270 0.49450 0.25000
S4 0.45480 0.40480 0.75000

loop_
_cod_related_entry_id
_cod_related_entry_database
_cod_related_entry_code
1 AMCSD 0010988
